data_7123017
loop_
_publ_author_name
'Ramos, Alberto'
'Anti\~nolo, Antonio'
'Carrillo-Hermosilla, Fernando'
'Fern\'andez-Gal\'an, Rafael'
'Garc\'ia-Viv\'o, Daniel'

_publ_section_title
;
 9-Borabicyclo[3.3.1]nonane: a metal-free catalyst for the hydroboration
 of carbodiimides
;
_journal_name_full 'Chemical Communications'
_journal_paper_doi 10.1039/C9CC00593E
_journal_year 2019
_chemical_formula_sum 'C15 H31 B N2 O2'
_chemical_formula_weight 282.23
_chemical_name_common 1c
_chemical_name_systematic
;
 ?
;
_space_group_crystal_system monoclinic
_space_group_IT_number 14
_space_group_name_Hall '-P 2yn'
_space_group_name_H-M_alt 'P 1 21/n 1'
_symmetry_space_group_name_Hall '-P 2yn'
_symmetry_space_group_name_H-M 'P 1 21/n 1'
_atom_sites_solution_hydrogens geom
_audit_creation_method SHELXL-2016
_audit_update_record
;
2018-11-29 deposited with the CCDC.
2019-02-12 downloaded from the CCDC.
;
_cell_angle_alpha 90
_cell_angle_beta 97.070(2)
_cell_angle_gamma 90
_cell_formula_units_Z 4
_cell_length_a 6.05230(10)
_cell_length_b 15.6534(4)
_cell_length_c 18.9600(4)
_cell_measurement_reflns_used 4394
_cell_measurement_temperature 154.9(7)
_cell_measurement_theta_max 69.3820
_cell_measurement_theta_min 3.6720
_cell_volume 1782.60(7)
_computing_cell_refinement 'CrysAlisPro 1.171.39.46 (Rigaku OD, 2018)'
_computing_data_collection 'CrysAlisPro 1.171.39.46 (Rigaku OD, 2018)'
_computing_data_reduction 'CrysAlisPro 1.171.39.46 (Rigaku OD, 2018)'
_computing_structure_refinement 'SHELXL-2014 (Sheldrick, 2014)'
_computing_structure_solution SUPERFLIP
_diffrn_ambient_temperature 154.9(7)
_diffrn_detector 'CCD plate'
_diffrn_detector_area_resol_mean 8.2640
_diffrn_detector_type Onyx
_diffrn_measured_fraction_theta_full 0.9950
_diffrn_measured_fraction_theta_max 0.9882
_diffrn_measurement_details
;
List of Runs (angles in degrees, time in seconds):

  # Type    Start    End  Width  t~exp~   \w     \q     \k     \f   Frames
#--------------------------------------------------------------------------
  1  \w   -109.00 -82.60   1.10    2.50    --  -43.23 -99.00   0.00   24
  2  \w   -122.00 -95.60   1.10    2.50    --  -43.23 -99.00  90.00   24
  3  \w     20.00 110.20   1.10    2.50    --   43.23  57.00 150.00   82
  4  \w     49.00  93.00   1.10    2.50    --   43.23-125.00  60.00   40
  5  \w     97.00 150.90   1.10    7.50    --   94.50  61.00 -30.00   49
  6  \w    106.00 166.50   1.10    7.50    --   94.50  30.00  60.00   55
  7  \w     22.00 119.90   1.10    7.50    --   94.50 -30.00 150.00   89
  8  \w     88.00 116.60   1.10    7.50    --   94.50 125.00  60.00   26
  9  \w     25.00  74.50   1.10    7.50    --   94.50 -94.00-180.00   45
 10  \w     31.00 110.20   1.10    7.50    --   94.50 -61.00-180.00   72
 11  \w     24.00 114.20   1.10    7.50    --   94.50-124.00 149.00   82
 12  \w     71.00 109.50   1.10    7.50    --   94.50 -94.00 150.00   35
 13  \w     80.00 104.20   1.10    7.50    --   94.50-125.00 -60.00   22
 14  \w     16.00  65.50   1.10    7.50    --   94.50 -94.00 150.00   45
;
_diffrn_measurement_device 'four-circle diffractometer'
_diffrn_measurement_device_type 'Xcalibur, Onyx, Nova'
_diffrn_measurement_method '\w scans'
_diffrn_orient_matrix_type 'CrysAlisPro convention (1999,Acta A55,543-557)'
_diffrn_orient_matrix_UB_11 -0.0214345000
_diffrn_orient_matrix_UB_12 0.0967032000
_diffrn_orient_matrix_UB_13 -0.0141947000
_diffrn_orient_matrix_UB_21 -0.0043074000
_diffrn_orient_matrix_UB_22 0.0160458000
_diffrn_orient_matrix_UB_23 0.0799967000
_diffrn_orient_matrix_UB_31 0.2556081000
_diffrn_orient_matrix_UB_32 0.0083111000
_diffrn_orient_matrix_UB_33 0.0102993000
_diffrn_radiation_monochromator mirror
_diffrn_radiation_probe x-ray
_diffrn_radiation_type 'Cu K\a'
_diffrn_radiation_wavelength 1.54184
_diffrn_reflns_av_R_equivalents 0.0439
_diffrn_reflns_av_sigmaI/netI 0.0505
_diffrn_reflns_limit_h_max 7
_diffrn_reflns_limit_h_min -4
_diffrn_reflns_limit_k_max 18
_diffrn_reflns_limit_k_min -18
_diffrn_reflns_limit_l_max 22
_diffrn_reflns_limit_l_min -22
_diffrn_reflns_number 9243
_diffrn_reflns_theta_full 68.1328
_diffrn_reflns_theta_max 69.3913
_diffrn_reflns_theta_min 3.6731
_diffrn_source 'micro-focus sealed X-ray tube'
_diffrn_source_type 'Nova (Cu) X-ray Source'
_exptl_absorpt_coefficient_mu 0.531
_exptl_absorpt_correction_T_max 1.00000
_exptl_absorpt_correction_T_min 0.54345
_exptl_absorpt_correction_type multi-scan
_exptl_absorpt_process_details
;
CrysAlisPro 1.171.39.46 (Rigaku Oxford Diffraction, 2018)
Empirical absorption correction using spherical harmonics,
 implemented in SCALE3 ABSPACK scaling algorithm.
;
_exptl_crystal_colour 'clear colourless'
_exptl_crystal_density_diffrn 1.052
_exptl_crystal_description plate
_exptl_crystal_F_000 624
_exptl_crystal_recrystallization_method 'Re-crystallisation from solvent'
_exptl_crystal_size_max 0.5
_exptl_crystal_size_mid 0.33
_exptl_crystal_size_min 0.17
_refine_diff_density_max 0.184
_refine_diff_density_min -0.185
_refine_diff_density_rms 0.041
_refine_ls_extinction_method none
_refine_ls_goodness_of_fit_ref 1.047
_refine_ls_hydrogen_treatment constr
_refine_ls_matrix_type full
_refine_ls_number_parameters 191
_refine_ls_number_reflns 3301
_refine_ls_number_restraints 0
_refine_ls_restrained_S_all 1.047
_refine_ls_R_factor_all 0.0600
_refine_ls_R_factor_gt 0.0517
_refine_ls_shift/su_max 0.000
_refine_ls_shift/su_mean 0.000
_refine_ls_structure_factor_coef Fsqd
_refine_ls_weighting_details 'w=1/[\s^2^(Fo^2^)+(0.0913P)^2^+0.1830P] where P=(Fo^2^+2Fc^2^)/3'
_refine_ls_weighting_scheme calc
_refine_ls_wR_factor_gt 0.1442
_refine_ls_wR_factor_ref 0.1544
_reflns_Friedel_coverage 0.000
_reflns_number_gt 2737
_reflns_number_total 3301
_reflns_threshold_expression 'I > 2\s(I)'
_cod_data_source_file c9cc00593e2.cif
_cod_data_source_block shelx
_cod_original_cell_volume 1782.59(7)
_cod_database_code 7123017
_shelx_space_group_comment
;
The symmetry employed for this shelxl refinement is uniquely defined
by the following loop, which should always be used as a source of
symmetry information in preference to the above space-group names.
They are only intended as comments.
;
_cell_oxdiff_length_a 6.0514(3)
_cell_oxdiff_length_b 15.6598(9)
_cell_oxdiff_length_c 18.9559(7)
_cell_oxdiff_angle_alpha 89.980(4)
_cell_oxdiff_angle_beta 97.087(4)
_cell_oxdiff_angle_gamma 89.963(5)
_cell_oxdiff_volume 1782.59(16)
_cell_oxdiff_measurement_reflns_used 4394
_oxdiff_exptl_absorpt_empirical_full_min 0.301
_oxdiff_exptl_absorpt_empirical_full_max 4.307
_oxdiff_exptl_absorpt_empirical_details
;
Empirical correction (ABSPACK) includes:
- Absorption correction using spherical harmonics
- Frame scaling
;

loop_
_space_group_symop_operation_xyz
'x, y, z'
'-x+1/2, y+1/2, -z+1/2'
'-x, -y, -z'
'x-1/2, -y-1/2, z-1/2'

loop_
_atom_site_label
_atom_site_type_symbol
_atom_site_fract_x
_atom_site_fract_y
_atom_site_fract_z
_atom_site_U_iso_or_equiv
_atom_site_adp_type
_atom_site_occupancy
_atom_site_site_symmetry_order
_atom_site_calc_flag
_atom_site_refinement_flags_posn
_atom_site_refinement_flags_adp
O2 O 0.37950(17) 0.84735(7) 0.02044(5) 0.0437(3) Uani 1 1 d . .
O1 O 0.20031(17) 0.72888(7) -0.02804(5) 0.0435(3) Uani 1 1 d . .
N2 N -0.0511(2) 0.65684(9) 0.14883(6) 0.0431(3) Uani 1 1 d . .
N1 N 0.12293(19) 0.76767(8) 0.09164(6) 0.0375(3) Uani 1 1 d . .
C1 C 0.0393(2) 0.68481(10) 0.09669(7) 0.0391(3) Uani 1 1 d . .
H1 H 0.0510 0.6477 0.0591 0.047 Uiso 1 1 calc R U
C31 C -0.3765(3) 0.57191(14) 0.15777(13) 0.0698(6) Uani 1 1 d . .
H31A H -0.3968 0.6067 0.1982 0.105 Uiso 1 1 calc R U
H31B H -0.4309 0.5153 0.1648 0.105 Uiso 1 1 calc R U
H31C H -0.4573 0.5963 0.1158 0.105 Uiso 1 1 calc R U
C15 C 0.6564(3) 0.87272(13) -0.05850(9) 0.0530(4) Uani 1 1 d . .
H15A H 0.6766 0.9311 -0.0436 0.079 Uiso 1 1 calc R U
H15B H 0.6883 0.8671 -0.1066 0.079 Uiso 1 1 calc R U
H15C H 0.7553 0.8368 -0.0281 0.079 Uiso 1 1 calc R U
C30 C -0.1301(3) 0.56782(11) 0.14910(8) 0.0473(4) Uani 1 1 d . .
C33 C -0.0940(4) 0.51476(13) 0.08425(10) 0.0636(5) Uani 1 1 d . .
H33A H -0.1769 0.5392 0.0427 0.095 Uiso 1 1 calc R U
H33B H -0.1439 0.4573 0.0905 0.095 Uiso 1 1 calc R U
H33C H 0.0615 0.5143 0.0787 0.095 Uiso 1 1 calc R U
C21 C 0.1854(3) 0.91830(11) 0.13146(9) 0.0490(4) Uani 1 1 d . .
H21A H 0.3427 0.9157 0.1289 0.073 Uiso 1 1 calc R U
H21B H 0.1564 0.9588 0.1672 0.073 Uiso 1 1 calc R U
H21C H 0.1098 0.9358 0.0863 0.073 Uiso 1 1 calc R U
C11 C 0.2577(3) 0.73949(15) -0.15124(9) 0.0626(5) Uani 1 1 d . .
H11A H 0.2316 0.6797 -0.1602 0.094 Uiso 1 1 calc R U
H11B H 0.3553 0.7612 -0.1833 0.094 Uiso 1 1 calc R U
H11C H 0.1187 0.7697 -0.1584 0.094 Uiso 1 1 calc R U
C22 C -0.1446(3) 0.84054(11) 0.16093(9) 0.0473(4) Uani 1 1 d . .
H22A H -0.2274 0.8597 0.1174 0.071 Uiso 1 1 calc R U
H22B H -0.1580 0.8817 0.1977 0.071 Uiso 1 1 calc R U
H22C H -0.2024 0.7866 0.1743 0.071 Uiso 1 1 calc R U
C32 C -0.0019(4) 0.52669(13) 0.21488(10) 0.0614(5) Uani 1 1 d . .
H32A H 0.1529 0.5228 0.2088 0.092 Uiso 1 1 calc R U
H32B H -0.0596 0.4705 0.2213 0.092 Uiso 1 1 calc R U
H32C H -0.0184 0.5609 0.2559 0.092 Uiso 1 1 calc R U
C23 C 0.2405(3) 0.80000(12) 0.21882(8) 0.0481(4) Uani 1 1 d . .
H23A H 0.1869 0.7454 0.2323 0.072 Uiso 1 1 calc R U
H23B H 0.2279 0.8405 0.2561 0.072 Uiso 1 1 calc R U
H23C H 0.3937 0.7951 0.2110 0.072 Uiso 1 1 calc R U
C13 C 0.4174(2) 0.84608(11) -0.05399(8) 0.0425(4) Uani 1 1 d . .
C14 C 0.2591(3) 0.91088(13) -0.09189(9) 0.0561(5) Uani 1 1 d . .
H14A H 0.1084 0.8941 -0.0882 0.084 Uiso 1 1 calc R U
H14B H 0.2817 0.9137 -0.1411 0.084 Uiso 1 1 calc R U
H14C H 0.2867 0.9660 -0.0704 0.084 Uiso 1 1 calc R U
C20 C 0.1018(2) 0.83033(10) 0.15049(7) 0.0398(3) Uani 1 1 d . .
C10 C 0.3642(2) 0.75188(11) -0.07524(8) 0.0432(4) Uani 1 1 d . .
C12 C 0.5611(3) 0.69215(13) -0.05765(11) 0.0610(5) Uani 1 1 d . .
H12A H 0.6277 0.7022 -0.0098 0.092 Uiso 1 1 calc R U
H12B H 0.6690 0.7025 -0.0898 0.092 Uiso 1 1 calc R U
H12C H 0.5111 0.6340 -0.0623 0.092 Uiso 1 1 calc R U
B1 B 0.2335(3) 0.78251(11) 0.02973(8) 0.0377(4) Uani 1 1 d . .

loop_
_atom_site_aniso_label
_atom_site_aniso_U_11
_atom_site_aniso_U_22
_atom_site_aniso_U_33
_atom_site_aniso_U_23
_atom_site_aniso_U_13
_atom_site_aniso_U_12
O2 0.0489(6) 0.0523(6) 0.0326(5) 0.0002(4) 0.0155(4) -0.0106(5)
O1 0.0472(6) 0.0543(7) 0.0317(5) -0.0006(4) 0.0154(4) -0.0109(5)
N2 0.0471(7) 0.0480(8) 0.0368(7) 0.0043(5) 0.0153(5) -0.0033(6)
N1 0.0402(6) 0.0431(7) 0.0309(6) 0.0014(5) 0.0111(5) -0.0014(5)
C1 0.0417(7) 0.0447(8) 0.0325(7) 0.0020(6) 0.0106(6) -0.0017(6)
C31 0.0568(10) 0.0657(12) 0.0910(15) 0.0084(11) 0.0251(10) -0.0106(9)
C15 0.0469(8) 0.0669(11) 0.0479(9) 0.0031(8) 0.0166(7) -0.0124(8)
C30 0.0542(9) 0.0475(9) 0.0437(8) 0.0043(7) 0.0194(7) -0.0049(7)
C33 0.0889(13) 0.0513(10) 0.0545(10) -0.0033(8) 0.0243(9) -0.0145(9)
C21 0.0587(9) 0.0470(9) 0.0439(8) -0.0032(7) 0.0173(7) -0.0042(7)
C11 0.0719(11) 0.0844(14) 0.0346(9) -0.0061(8) 0.0189(8) -0.0202(10)
C22 0.0465(8) 0.0542(10) 0.0434(8) -0.0004(7) 0.0145(6) 0.0044(7)
C32 0.0768(12) 0.0572(11) 0.0532(10) 0.0139(8) 0.0205(9) 0.0002(9)
C23 0.0495(8) 0.0605(10) 0.0347(8) 0.0014(7) 0.0073(6) -0.0021(7)
C13 0.0435(8) 0.0538(9) 0.0328(7) 0.0052(6) 0.0151(6) -0.0041(6)
C14 0.0553(9) 0.0650(11) 0.0515(9) 0.0163(8) 0.0203(7) 0.0066(8)
C20 0.0429(7) 0.0466(8) 0.0317(7) -0.0016(6) 0.0118(6) -0.0006(6)
C10 0.0434(8) 0.0559(9) 0.0333(7) 0.0006(6) 0.0167(6) -0.0058(7)
C12 0.0602(10) 0.0590(11) 0.0687(12) 0.0021(9) 0.0275(9) 0.0040(9)
B1 0.0363(7) 0.0452(9) 0.0324(8) 0.0044(7) 0.0075(6) -0.0008(7)

loop_
_atom_type_symbol
_atom_type_description
_atom_type_scat_dispersion_real
_atom_type_scat_dispersion_imag
_atom_type_scat_source
C C 0.0181 0.0091 'International Tables Vol C Tables 4.2.6.8 and 6.1.1.4'
H H 0.0000 0.0000 'International Tables Vol C Tables 4.2.6.8 and 6.1.1.4'
B B 0.0090 0.0039 'International Tables Vol C Tables 4.2.6.8 and 6.1.1.4'
N N 0.0311 0.0180 'International Tables Vol C Tables 4.2.6.8 and 6.1.1.4'
O O 0.0492 0.0322 'International Tables Vol C Tables 4.2.6.8 and 6.1.1.4'

loop_
_geom_angle_atom_site_label_1
_geom_angle_atom_site_label_2
_geom_angle_atom_site_label_3
_geom_angle
B1 O2 C13 107.17(11)
B1 O1 C10 107.10(11)
C1 N2 C30 120.10(13)
C1 N1 B1 114.43(12)
C1 N1 C20 119.30(11)
B1 N1 C20 126.19(12)
N2 C1 N1 124.67(14)
N2 C30 C33 115.76(12)
N2 C30 C31 106.45(14)
C33 C30 C31 110.51(16)
N2 C30 C32 105.60(14)
C33 C30 C32 108.71(15)
C31 C30 C32 109.61(14)
O2 C13 C14 106.51(12)
O2 C13 C15 108.39(12)
C14 C13 C15 109.94(14)
O2 C13 C10 102.23(11)
C14 C13 C10 114.46(14)
C15 C13 C10 114.55(14)
N1 C20 C21 110.64(11)
N1 C20 C23 109.77(12)
C21 C20 C23 108.48(13)
N1 C20 C22 109.64(12)
C21 C20 C22 106.99(13)
C23 C20 C22 111.29(12)
O1 C10 C11 108.02(12)
O1 C10 C12 106.70(13)
C11 C10 C12 111.10(15)
O1 C10 C13 102.14(11)
C11 C10 C13 114.73(15)
C12 C10 C13 113.29(14)
O2 B1 O1 112.51(12)
O2 B1 N1 126.57(14)
O1 B1 N1 120.92(13)

loop_
_geom_bond_atom_site_label_1
_geom_bond_atom_site_label_2
_geom_bond_distance
O2 B1 1.371(2)
O2 C13 1.4576(16)
O1 B1 1.375(2)
O1 C10 1.4603(16)
N2 C1 1.2655(18)
N2 C30 1.473(2)
N1 C1 1.400(2)
N1 B1 1.4396(19)
N1 C20 1.5029(18)
C31 C30 1.522(2)
C15 C13 1.517(2)
C30 C33 1.522(2)
C30 C32 1.528(3)
C21 C20 1.526(2)
C11 C10 1.517(2)
C22 C20 1.537(2)
C23 C20 1.530(2)
C13 C14 1.515(2)
C13 C10 1.552(2)
C10 C12 1.519(3)
